data_4026359
loop_
_publ_author_name
'Sinan Wang'
'Lei Zhang'
'Xiao Ding'
'Yu Zhou'
'Jinfang Wang'
'Hualiang Jiang'
'Hong Liu'

_publ_section_title
;
 Synthesis of 2-Phenylnaphthalenes through Gold-Catalyzed Dimerization via
 a Highly Selective Carbon Nucleophile Pathway
;
_journal_name_full 'Journal of Organic Chemistry'
_journal_page_first 4514
_journal_page_last 4521
_journal_paper_doi 10.1021/jo200352j
_journal_volume 76
_journal_year 2011
_chemical_formula_sum 'C29.17 H38.33 Cl0.33 N2 O3'
_chemical_formula_weight 476.77
_chemical_name_systematic
; 
 ? 
;
_space_group_IT_number 148
_symmetry_cell_setting rhombohedral
_symmetry_space_group_name_Hall '-R 3'
_symmetry_space_group_name_H-M 'R -3 :H'
_atom_sites_solution_hydrogens geom
_atom_sites_solution_primary direct
_atom_sites_solution_secondary difmap
_audit_creation_method SHELXL-97
_cell_angle_alpha 90.00
_cell_angle_beta 90.00
_cell_angle_gamma 120.00
_cell_formula_units_Z 18
_cell_length_a 33.679(3)
_cell_length_b 33.679(3)
_cell_length_c 13.0553(14)
_cell_measurement_reflns_used 2904
_cell_measurement_temperature 293(2)
_cell_measurement_theta_max 37.497
_cell_measurement_theta_min 4.836
_cell_volume 12824(2)
_computing_cell_refinement 'Bruker SMART'
_computing_data_collection 'Bruker SMART'
_computing_data_reduction 'Bruker SHELXTL'
_computing_molecular_graphics 'Bruker SHELXTL'
_computing_publication_material 'Bruker SHELXTL'
_computing_structure_refinement 'SHELXL-97 (Sheldrick, 1997)'
_computing_structure_solution 'SHELXS-97 (Sheldrick, 1990)'
_diffrn_ambient_temperature 293(2)
_diffrn_measured_fraction_theta_full 0.999
_diffrn_measured_fraction_theta_max 0.999
_diffrn_measurement_device_type 'CCD area detector'
_diffrn_measurement_method 'phi and omega scans'
_diffrn_radiation_monochromator graphite
_diffrn_radiation_source 'fine-focus sealed tube'
_diffrn_radiation_type MoK\a
_diffrn_radiation_wavelength 0.71073
_diffrn_reflns_av_R_equivalents 0.0530
_diffrn_reflns_av_sigmaI/netI 0.0529
_diffrn_reflns_limit_h_max 33
_diffrn_reflns_limit_h_min -40
_diffrn_reflns_limit_k_max 40
_diffrn_reflns_limit_k_min -40
_diffrn_reflns_limit_l_max 15
_diffrn_reflns_limit_l_min -15
_diffrn_reflns_number 22858
_diffrn_reflns_theta_full 25.49
_diffrn_reflns_theta_max 25.49
_diffrn_reflns_theta_min 2.09
_exptl_absorpt_coefficient_mu 0.101
_exptl_absorpt_correction_T_max 1.0000
_exptl_absorpt_correction_T_min 0.7976
_exptl_absorpt_correction_type empirical
_exptl_absorpt_process_details sadabs
_exptl_crystal_colour colorless
_exptl_crystal_density_diffrn 1.111
_exptl_crystal_description prismatic
_exptl_crystal_F_000 4626
_exptl_crystal_size_max 0.360
_exptl_crystal_size_mid 0.301
_exptl_crystal_size_min 0.180
_refine_diff_density_max 0.282
_refine_diff_density_min -0.128
_refine_diff_density_rms 0.037
_refine_ls_extinction_method none
_refine_ls_goodness_of_fit_ref 0.837
_refine_ls_hydrogen_treatment mixed
_refine_ls_matrix_type full
_refine_ls_number_parameters 363
_refine_ls_number_reflns 5309
_refine_ls_number_restraints 19
_refine_ls_restrained_S_all 0.855
_refine_ls_R_factor_all 0.1283
_refine_ls_R_factor_gt 0.0637
_refine_ls_shift/su_max 0.147
_refine_ls_shift/su_mean 0.144
_refine_ls_structure_factor_coef Fsqd
_refine_ls_weighting_details 'calc w=1/[\s^2^(Fo^2^)+(0.1259P)^2^+0.0000P] where P=(Fo^2^+2Fc^2^)/3'
_refine_ls_weighting_scheme calc
_refine_ls_wR_factor_gt 0.1811
_refine_ls_wR_factor_ref 0.2101
_reflns_number_gt 2315
_reflns_number_total 5309
_reflns_threshold_expression >2sigma(I)
_cod_data_source_file jo200352j_si_001.cif
_cod_data_source_block cd29515
_cod_depositor_comments
;
The following automatic conversions were performed:

'_symmetry_cell_setting' value 'Rhombohedral' changed to
'rhombohedral' according to the built-in table from CIF Core
dictionary named 'cif_core.dic' version 2.4.1 from 2010-06-29.

Automatic conversion script
Id: cif_fix_values 1715 2011-07-08 13:25:40Z adriana 
;
_cod_original_cell_volume 12824.5(19)
_cod_original_sg_symbol_H-M 'R -3'
_cod_database_code 4026359

loop_
_symmetry_equiv_pos_as_xyz
'x, y, z'
'-y, x-y, z'
'-x+y, -x, z'
'x+2/3, y+1/3, z+1/3'
'-y+2/3, x-y+1/3, z+1/3'
'-x+y+2/3, -x+1/3, z+1/3'
'x+1/3, y+2/3, z+2/3'
'-y+1/3, x-y+2/3, z+2/3'
'-x+y+1/3, -x+2/3, z+2/3'
'-x, -y, -z'
'y, -x+y, -z'
'x-y, x, -z'
'-x+2/3, -y+1/3, -z+1/3'
'y+2/3, -x+y+1/3, -z+1/3'
'x-y+2/3, x+1/3, -z+1/3'
'-x+1/3, -y+2/3, -z+2/3'
'y+1/3, -x+y+2/3, -z+2/3'
'x-y+1/3, x+2/3, -z+2/3'

loop_
_atom_site_label
_atom_site_type_symbol
_atom_site_fract_x
_atom_site_fract_y
_atom_site_fract_z
_atom_site_U_iso_or_equiv
_atom_site_adp_type
_atom_site_occupancy
_atom_site_symmetry_multiplicity
_atom_site_calc_flag
_atom_site_refinement_flags
_atom_site_disorder_assembly
_atom_site_disorder_group
Cl1 Cl 0.3333 0.6667 0.7929(12) 0.890(13) Uiso 1 3 d SD . .
O1 O 0.05618(7) 0.41984(7) 0.78615(14) 0.1002(7) Uani 1 1 d . . .
O2 O 0.17112(7) 0.37162(8) 0.72532(15) 0.1085(7) Uani 1 1 d . . .
O3 O 0.2619(11) 0.5820(12) 0.216(3) 0.89(2) Uiso 1 1 d D . .
H3A H 0.2391 0.5564 0.2202 1.338 Uiso 1 1 calc R . .
N1 N 0.03139(10) 0.46898(10) 0.7602(2) 0.1114(9) Uani 1 1 d D . .
N2 N 0.12361(9) 0.39228(9) 0.79622(18) 0.0924(7) Uani 1 1 d D . .
C1 C 0.10653(9) 0.36078(10) 0.62683(19) 0.0746(7) Uani 1 1 d . . .
C2 C 0.08002(9) 0.31296(10) 0.6072(2) 0.0802(7) Uani 1 1 d . A .
C3 C 0.08133(11) 0.28005(12) 0.6729(2) 0.0955(9) Uani 1 1 d . . .
H3 H 0.1002 0.2898 0.7302 0.115 Uiso 1 1 calc R A .
C4 C 0.05532(14) 0.23437(13) 0.6531(3) 0.1162(11) Uani 1 1 d . A .
H4 H 0.0565 0.2132 0.6970 0.139 Uiso 1 1 calc R . .
C5 C 0.02690(14) 0.21916(13) 0.5670(4) 0.1255(12) Uani 1 1 d . . .
H5 H 0.0096 0.1879 0.5534 0.151 Uiso 1 1 calc R A .
C6 C 0.02435(11) 0.24979(13) 0.5027(3) 0.1081(10) Uani 1 1 d . A .
H6 H 0.0050 0.2390 0.4462 0.130 Uiso 1 1 calc R . .
C7 C 0.05047(9) 0.29734(10) 0.5204(2) 0.0840(8) Uani 1 1 d . . .
C8 C 0.04814(10) 0.32991(11) 0.4545(2) 0.0828(8) Uani 1 1 d . A .
C9 C 0.07457(10) 0.37472(11) 0.4764(2) 0.0831(8) Uani 1 1 d . . .
H9 H 0.0734 0.3959 0.4325 0.100 Uiso 1 1 calc R A .
C10 C 0.10398(9) 0.39157(9) 0.56231(19) 0.0768(7) Uani 1 1 d . A .
C11 C 0.13233(10) 0.44234(10) 0.57785(19) 0.0798(7) Uani 1 1 d . . .
C12 C 0.17946(11) 0.46327(12) 0.5667(2) 0.1028(9) Uani 1 1 d . A .
H12 H 0.1929 0.4455 0.5530 0.123 Uiso 1 1 calc R . .
C13 C 0.20657(13) 0.51006(14) 0.5757(3) 0.1230(12) Uani 1 1 d . . .
H13 H 0.2382 0.5239 0.5677 0.148 Uiso 1 1 calc R A .
C14 C 0.18694(15) 0.53618(12) 0.5963(3) 0.1260(12) Uani 1 1 d . A .
H14 H 0.2051 0.5678 0.6024 0.151 Uiso 1 1 calc R . .
C15 C 0.14049(13) 0.51553(12) 0.6079(2) 0.1072(10) Uani 1 1 d . . .
H15 H 0.1275 0.5336 0.6220 0.129 Uiso 1 1 calc R A .
C16 C 0.11234(10) 0.46891(10) 0.59947(19) 0.0818(8) Uani 1 1 d . A .
C17 C 0.06172(9) 0.44919(10) 0.61671(19) 0.0858(8) Uani 1 1 d . . .
H17A H 0.0519 0.4687 0.5839 0.103 Uiso 1 1 calc R A .
H17B H 0.0452 0.4191 0.5852 0.103 Uiso 1 1 calc R . .
C18 C 0.04996(9) 0.44508(10) 0.7289(2) 0.0793(7) Uani 1 1 d . A .
C19 C 0.0278(3) 0.4784(3) 0.8702(7) 0.125(3) Uani 0.610(8) 1 d PD A 1
H19A H 0.0493 0.4739 0.9109 0.150 Uiso 0.610(8) 1 calc PR A 1
H19B H 0.0345 0.5097 0.8791 0.150 Uiso 0.610(8) 1 calc PR A 1
C20 C -0.0193(3) 0.4463(2) 0.9023(6) 0.119(3) Uani 0.610(8) 1 d PD A 1
H20A H -0.0274 0.4157 0.8798 0.143 Uiso 0.610(8) 1 calc PR A 1
H20B H -0.0208 0.4459 0.9765 0.143 Uiso 0.610(8) 1 calc PR A 1
C21 C -0.0520(3) 0.4577(3) 0.8619(10) 0.127(3) Uani 0.610(8) 1 d PD A 1
H21A H -0.0534 0.4533 0.7883 0.152 Uiso 0.610(8) 1 calc PR A 1
H21B H -0.0404 0.4901 0.8742 0.152 Uiso 0.610(8) 1 calc PR A 1
C22 C -0.1035(3) 0.4297(3) 0.9061(10) 0.177(4) Uani 0.610(8) 1 d PD A 1
H22A H -0.1179 0.4480 0.8995 0.266 Uiso 0.610(8) 1 calc PR A 1
H22B H -0.1026 0.4227 0.9771 0.266 Uiso 0.610(8) 1 calc PR A 1
H22C H -0.1207 0.4018 0.8682 0.266 Uiso 0.610(8) 1 calc PR A 1
C19' C 0.0039(5) 0.4521(7) 0.8533(11) 0.135(6) Uani 0.390(8) 1 d PD A 2
H19C H -0.0022 0.4210 0.8648 0.163 Uiso 0.390(8) 1 calc PR A 2
H19D H 0.0227 0.4705 0.9099 0.163 Uiso 0.390(8) 1 calc PR A 2
C20' C -0.0392(6) 0.4512(8) 0.8594(13) 0.174(10) Uani 0.390(8) 1 d PD A 2
H20C H -0.0595 0.4291 0.8094 0.208 Uiso 0.390(8) 1 calc PR A 2
H20D H -0.0337 0.4810 0.8372 0.208 Uiso 0.390(8) 1 calc PR A 2
C21' C -0.0650(4) 0.4404(4) 0.9586(7) 0.116(4) Uani 0.390(8) 1 d PD A 2
H21C H -0.0751 0.4087 0.9755 0.139 Uiso 0.390(8) 1 calc PR A 2
H21D H -0.0436 0.4592 1.0115 0.139 Uiso 0.390(8) 1 calc PR A 2
C22' C -0.1040(5) 0.4465(6) 0.9644(13) 0.146(6) Uiso 0.390(8) 1 d P A 2
H22D H -0.1242 0.4310 0.9081 0.249 Uiso 0.390(8) 1 calc PR A 2
H22E H -0.0941 0.4786 0.9614 0.249 Uiso 0.390(8) 1 calc PR A 2
H22F H -0.1199 0.4340 1.0278 0.249 Uiso 0.390(8) 1 calc PR A 2
C23 C 0.13693(10) 0.37600(9) 0.7197(2) 0.0835(7) Uani 1 1 d . A .
C24 C 0.1468(4) 0.4073(3) 0.8931(6) 0.087(3) Uani 0.610(8) 1 d PD A 1
H24A H 0.1602 0.3885 0.9096 0.104 Uiso 0.610(8) 1 calc PR A 1
H24B H 0.1241 0.4018 0.9453 0.104 Uiso 0.610(8) 1 calc PR A 1
C25 C 0.1829(4) 0.4556(4) 0.8989(10) 0.157(4) Uani 0.610(8) 1 d PD A 1
H25A H 0.2043 0.4624 0.8428 0.189 Uiso 0.610(8) 1 calc PR A 1
H25B H 0.1997 0.4607 0.9624 0.189 Uiso 0.610(8) 1 calc PR A 1
C26 C 0.1638(4) 0.4878(4) 0.8939(12) 0.182(5) Uiso 0.610(8) 1 d PD A 1
H26A H 0.1428 0.4807 0.9507 0.219 Uiso 0.610(8) 1 calc PR A 1
H26B H 0.1461 0.4814 0.8313 0.219 Uiso 0.610(8) 1 calc PR A 1
C27 C 0.1982(4) 0.5389(3) 0.8968(9) 0.204(4) Uiso 0.610(8) 1 d PD A 1
H27A H 0.2118 0.5472 0.9636 0.306 Uiso 0.610(8) 1 calc PR A 1
H27B H 0.1828 0.5557 0.8820 0.306 Uiso 0.610(8) 1 calc PR A 1
H27C H 0.2216 0.5461 0.8466 0.306 Uiso 0.610(8) 1 calc PR A 1
C24' C 0.1526(11) 0.4063(10) 0.8857(18) 0.196(15) Uiso 0.390(8) 1 d PD A 2
H24C H 0.1826 0.4108 0.8685 0.235 Uiso 0.390(8) 1 calc PR A 2
H24D H 0.1392 0.3830 0.9385 0.235 Uiso 0.390(8) 1 calc PR A 2
C25' C 0.1568(6) 0.4495(6) 0.9222(12) 0.151(7) Uani 0.390(8) 1 d PD A 2
H25C H 0.1267 0.4468 0.9232 0.181 Uiso 0.390(8) 1 calc PR A 2
H25D H 0.1687 0.4555 0.9916 0.181 Uiso 0.390(8) 1 calc PR A 2
C26' C 0.1871(5) 0.4873(5) 0.8565(9) 0.132(4) Uani 0.390(8) 1 d PD A 2
H26C H 0.1698 0.4946 0.8082 0.158 Uiso 0.390(8) 1 calc PR A 2
H26D H 0.2076 0.4802 0.8189 0.158 Uiso 0.390(8) 1 calc PR A 2
C27' C 0.2140(10) 0.5274(8) 0.933(2) 0.21(2) Uiso 0.390(8) 1 d PD A 2
H27D H 0.2036 0.5491 0.9272 0.407 Uiso 0.390(8) 1 calc PR A 2
H27E H 0.2461 0.5423 0.9175 0.407 Uiso 0.390(8) 1 calc PR A 2
H27F H 0.2089 0.5156 1.0016 0.407 Uiso 0.390(8) 1 calc PR A 2
C28 C 0.01635(11) 0.31453(11) 0.3625(2) 0.1104(10) Uani 1 1 d . . .
H28A H -0.0148 0.2961 0.3851 0.166 Uiso 1 1 calc R A .
H28B H 0.0241 0.2969 0.3175 0.166 Uiso 1 1 calc R . .
H28C H 0.0197 0.3409 0.3267 0.166 Uiso 1 1 calc R . .
C29 C 0.3333 0.6667 0.6667 0.443(18) Uiso 1 6 d SD . .
C30 C 0.266(4) 0.606(3) 0.301(4) 1.84(14) Uiso 1 1 d D . .
H30A H 0.2528 0.6255 0.2877 2.763 Uiso 1 1 calc R . .
H30B H 0.2973 0.6246 0.3188 2.763 Uiso 1 1 calc R . .
H30C H 0.2492 0.5855 0.3556 2.763 Uiso 1 1 calc R . .
H1 H 0.0278(8) 0.4879(8) 0.7177(18) 0.088(9) Uiso 1 1 d D . .
H2 H 0.1001(7) 0.3959(9) 0.787(2) 0.094(9) Uiso 1 1 d D . .

loop_
_atom_site_aniso_label
_atom_site_aniso_U_11
_atom_site_aniso_U_22
_atom_site_aniso_U_33
_atom_site_aniso_U_23
_atom_site_aniso_U_13
_atom_site_aniso_U_12
O1 0.1201(16) 0.1196(16) 0.0850(13) 0.0159(11) 0.0098(11) 0.0780(14)
O2 0.0917(14) 0.1496(19) 0.1081(15) 0.0050(12) 0.0027(11) 0.0782(14)
N1 0.154(3) 0.143(2) 0.0868(19) 0.0140(17) 0.0209(17) 0.111(2)
N2 0.1010(19) 0.125(2) 0.0725(16) -0.0029(13) -0.0083(14) 0.0720(17)
C1 0.0761(16) 0.093(2) 0.0663(16) 0.0033(14) 0.0106(13) 0.0510(16)
C2 0.0882(19) 0.095(2) 0.0741(18) 0.0084(15) 0.0195(15) 0.0584(17)
C3 0.110(2) 0.107(2) 0.087(2) 0.0124(18) 0.0182(16) 0.067(2)
C4 0.140(3) 0.103(3) 0.122(3) 0.019(2) 0.025(2) 0.073(2)
C5 0.137(3) 0.095(3) 0.141(3) -0.005(2) 0.007(3) 0.055(2)
C6 0.112(2) 0.106(3) 0.109(3) -0.011(2) 0.0038(19) 0.057(2)
C7 0.0872(19) 0.095(2) 0.0809(19) -0.0035(16) 0.0140(15) 0.0536(17)
C8 0.0926(19) 0.103(2) 0.0689(17) -0.0067(16) 0.0077(14) 0.0606(18)
C9 0.100(2) 0.106(2) 0.0634(16) 0.0054(15) 0.0097(15) 0.0657(19)
C10 0.0823(17) 0.095(2) 0.0659(17) 0.0053(14) 0.0141(13) 0.0544(16)
C11 0.088(2) 0.089(2) 0.0667(16) 0.0133(13) 0.0134(13) 0.0471(17)
C12 0.089(2) 0.107(3) 0.108(2) 0.0165(18) 0.0216(17) 0.046(2)
C13 0.095(2) 0.116(3) 0.137(3) 0.021(2) 0.029(2) 0.037(2)
C14 0.123(3) 0.094(2) 0.140(3) 0.017(2) 0.024(2) 0.038(2)
C15 0.120(3) 0.094(2) 0.109(2) 0.0152(18) 0.0180(19) 0.055(2)
C16 0.098(2) 0.083(2) 0.0683(17) 0.0094(13) 0.0097(14) 0.0484(18)
C17 0.100(2) 0.099(2) 0.0772(18) 0.0015(14) 0.0026(15) 0.0644(17)
C18 0.0847(18) 0.0863(19) 0.0759(18) 0.0021(15) 0.0025(14) 0.0496(16)
C19 0.143(8) 0.121(6) 0.102(5) -0.016(4) 0.032(5) 0.059(5)
C20 0.157(8) 0.121(5) 0.096(6) 0.009(4) -0.001(5) 0.082(5)
C21 0.120(7) 0.111(5) 0.132(7) 0.025(4) 0.001(5) 0.044(5)
C22 0.182(9) 0.123(6) 0.217(10) -0.025(6) -0.013(8) 0.068(6)
C19' 0.135(13) 0.216(17) 0.105(10) -0.004(11) 0.034(10) 0.125(13)
C20' 0.173(15) 0.34(3) 0.073(9) 0.042(11) 0.004(8) 0.173(16)
C21' 0.126(8) 0.157(9) 0.092(7) 0.013(6) 0.022(6) 0.091(7)
C23 0.086(2) 0.098(2) 0.0750(18) 0.0082(15) 0.0105(15) 0.0527(17)
C24 0.110(5) 0.111(6) 0.060(3) -0.017(3) -0.018(3) 0.070(5)
C25 0.132(9) 0.193(12) 0.128(7) 0.019(7) 0.007(6) 0.067(9)
C25' 0.123(12) 0.21(2) 0.111(10) -0.014(10) -0.023(9) 0.075(13)
C26' 0.163(11) 0.141(10) 0.103(8) 0.007(7) 0.018(7) 0.085(9)
C28 0.119(2) 0.140(3) 0.080(2) -0.0135(18) -0.0070(18) 0.071(2)

loop_
_atom_type_symbol
_atom_type_description
_atom_type_scat_dispersion_real
_atom_type_scat_dispersion_imag
_atom_type_scat_source
C C 0.0033 0.0016 'International Tables Vol C Tables 4.2.6.8 and 6.1.1.4'
H H 0.0000 0.0000 'International Tables Vol C Tables 4.2.6.8 and 6.1.1.4'
N N 0.0061 0.0033 'International Tables Vol C Tables 4.2.6.8 and 6.1.1.4'
O O 0.0106 0.0060 'International Tables Vol C Tables 4.2.6.8 and 6.1.1.4'
Cl Cl 0.1484 0.1585 'International Tables Vol C Tables 4.2.6.8 and 6.1.1.4'

loop_
_geom_angle_atom_site_label_1
_geom_angle_atom_site_label_2
_geom_angle_atom_site_label_3
_geom_angle
_geom_angle_site_symmetry_1
C30 O3 H3A 112.4 .
C18 N1 C19' 115.2(7) .
C18 N1 C19 123.3(5) .
C19' N1 C19 34.6(7) .
C18 N1 H1 121.2(17) .
C19' N1 H1 120.5(18) .
C19 N1 H1 113.1(18) .
C23 N2 C24 125.0(5) .
C23 N2 C24' 115.7(11) .
C24 N2 C24' 9.4(15) .
C23 N2 H2 118.3(18) .
C24 N2 H2 116.6(18) .
C24' N2 H2 126(2) .
C10 C1 C2 120.3(2) .
C10 C1 C23 121.8(3) .
C2 C1 C23 117.8(2) .
C3 C2 C1 122.0(3) .
C3 C2 C7 118.7(3) .
C1 C2 C7 119.3(3) .
C4 C3 C2 121.0(3) .
C4 C3 H3 119.5 .
C2 C3 H3 119.5 .
C3 C4 C5 120.2(3) .
C3 C4 H4 119.9 .
C5 C4 H4 119.9 .
C6 C5 C4 120.5(4) .
C6 C5 H5 119.7 .
C4 C5 H5 119.7 .
C5 C6 C7 121.3(3) .
C5 C6 H6 119.3 .
C7 C6 H6 119.4 .
C6 C7 C8 122.2(3) .
C6 C7 C2 118.3(3) .
C8 C7 C2 119.5(3) .
C9 C8 C7 118.3(3) .
C9 C8 C28 120.6(3) .
C7 C8 C28 121.0(3) .
C8 C9 C10 123.8(3) .
C8 C9 H9 118.1 .
C10 C9 H9 118.1 .
C1 C10 C9 118.7(3) .
C1 C10 C11 122.3(2) .
C9 C10 C11 119.0(2) .
C12 C11 C16 119.6(3) .
C12 C11 C10 118.7(3) .
C16 C11 C10 121.6(2) .
C13 C12 C11 120.6(3) .
C13 C12 H12 119.7 .
C11 C12 H12 119.7 .
C14 C13 C12 119.8(3) .
C14 C13 H13 120.1 .
C12 C13 H13 120.1 .
C15 C14 C13 119.6(3) .
C15 C14 H14 120.2 .
C13 C14 H14 120.2 .
C14 C15 C16 122.2(3) .
C14 C15 H15 118.9 .
C16 C15 H15 118.9 .
C15 C16 C11 118.2(3) .
C15 C16 C17 118.3(3) .
C11 C16 C17 123.5(3) .
C18 C17 C16 112.0(2) .
C18 C17 H17A 109.2 .
C16 C17 H17A 109.2 .
C18 C17 H17B 109.2 .
C16 C17 H17B 109.2 .
H17A C17 H17B 107.9 .
O1 C18 N1 122.4(3) .
O1 C18 C17 121.9(2) .
N1 C18 C17 115.7(3) .
C20 C19 N1 107.0(6) .
C20 C19 H19A 110.5 .
N1 C19 H19A 110.4 .
C20 C19 H19B 110.2 .
N1 C19 H19B 110.2 .
H19A C19 H19B 108.6 .
C21 C20 C19 112.9(7) .
C21 C20 H20A 109.1 .
C19 C20 H20A 109.0 .
C21 C20 H20B 109.0 .
C19 C20 H20B 109.0 .
H20A C20 H20B 107.8 .
C20 C21 C22 117.2(8) .
C20 C21 H21A 107.9 .
C22 C21 H21A 108.0 .
C20 C21 H21B 108.0 .
C22 C21 H21B 108.1 .
H21A C21 H21B 107.2 .
C20' C19' N1 119.4(12) .
C20' C19' H19C 107.6 .
N1 C19' H19C 107.4 .
C20' C19' H19D 107.5 .
N1 C19' H19D 107.4 .
H19C C19' H19D 107.0 .
C19' C20' C21' 120.7(14) .
C19' C20' H20C 107.1 .
C21' C20' H20C 107.1 .
C19' C20' H20D 107.2 .
C21' C20' H20D 107.3 .
H20C C20' H20D 106.8 .
C22' C21' C20' 118.4(12) .
C22' C21' H21C 107.9 .
C20' C21' H21C 107.8 .
C22' C21' H21D 107.6 .
C20' C21' H21D 107.6 .
H21C C21' H21D 107.0 .
C21' C22' H22D 109.6 .
C21' C22' H22E 109.8 .
H22D C22' H22E 109.5 .
C21' C22' H22F 109.1 .
H22D C22' H22F 109.5 .
H22E C22' H22F 109.5 .
O2 C23 N2 122.4(3) .
O2 C23 C1 121.6(2) .
N2 C23 C1 115.9(2) .
N2 C24 C25 116.0(8) .
N2 C24 H24A 108.3 .
C25 C24 H24A 108.2 .
N2 C24 H24B 108.3 .
C25 C24 H24B 108.2 .
H24A C24 H24B 107.4 .
C24 C25 C26 112.2(11) .
C24 C25 H25A 109.0 .
C26 C25 H25A 108.8 .
C24 C25 H25B 109.4 .
C26 C25 H25B 109.5 .
H25A C25 H25B 107.9 .
C25 C26 C27 117.1(10) .
C25 C26 H26A 108.0 .
C27 C26 H26A 107.4 .
C25 C26 H26B 108.6 .
C27 C26 H26B 108.0 .
H26A C26 H26B 107.4 .
N2 C24' C25' 107.5(15) .
N2 C24' H24C 110.2 .
C25' C24' H24C 110.3 .
N2 C24' H24D 110.2 .
C25' C24' H24D 110.1 .
H24C C24' H24D 108.5 .
C26' C25' C24' 111(2) .
C26' C25' H25C 109.6 .
C24' C25' H25C 109.6 .
C26' C25' H25D 109.5 .
C24' C25' H25D 109.4 .
H25C C25' H25D 108.0 .
C25' C26' C27' 103.4(13) .
C25' C26' H26C 111.1 .
C27' C26' H26C 110.5 .
C25' C26' H26D 111.4 .
C27' C26' H26D 111.2 .
H26C C26' H26D 109.1 .
C26' C27' H27D 111.5 .
C26' C27' H27E 111.2 .
H27D C27' H27E 109.7 .
C26' C27' H27F 111.7 .
H27D C27' H27F 109.9 .
H27E C27' H27F 109.2 .
C8 C28 H28A 109.5 .
C8 C28 H28B 109.5 .
H28A C28 H28B 109.5 .
C8 C28 H28C 109.5 .
H28A C28 H28C 109.5 .
H28B C28 H28C 109.5 .
Cl1 C29 Cl1 179.995(2) 13_566
O3 C30 H30A 107.4 .
O3 C30 H30B 108.8 .
H30A C30 H30B 108.3 .
O3 C30 H30C 108.0 .
H30A C30 H30C 108.3 .
H30B C30 H30C 110.9 .

loop_
_geom_bond_atom_site_label_1
_geom_bond_atom_site_label_2
_geom_bond_distance
_geom_bond_site_symmetry_2
Cl1 C29 1.648(16) .
O1 C18 1.226(3) .
O2 C23 1.234(3) .
O3 C30 1.34(3) .
O3 H3A 0.8322 .
N1 C18 1.307(3) .
N1 C19' 1.460(13) .
N1 C19 1.489(9) .
N1 H1 0.897(17) .
N2 C23 1.321(3) .
N2 C24 1.439(6) .
N2 C24' 1.443(17) .
N2 H2 0.869(17) .
C1 C10 1.372(3) .
C1 C2 1.421(4) .
C1 C23 1.502(4) .
C2 C3 1.419(4) .
C2 C7 1.425(4) .
C3 C4 1.361(4) .
C3 H3 0.9300 .
C4 C5 1.397(5) .
C4 H4 0.9300 .
C5 C6 1.365(5) .
C5 H5 0.9300 .
C6 C7 1.408(4) .
C6 H6 0.9300 .
C7 C8 1.427(4) .
C8 C9 1.345(4) .
C8 C28 1.517(4) .
C9 C10 1.414(4) .
C9 H9 0.9300 .
C10 C11 1.498(4) .
C11 C12 1.385(4) .
C11 C16 1.391(4) .
C12 C13 1.375(4) .
C12 H12 0.9300 .
C13 C14 1.366(5) .
C13 H13 0.9300 .
C14 C15 1.366(4) .
C14 H14 0.9300 .
C15 C16 1.374(4) .
C15 H15 0.9300 .
C16 C17 1.505(4) .
C17 C18 1.505(4) .
C17 H17A 0.9700 .
C17 H17B 0.9700 .
C19 C20 1.463(11) .
C19 H19A 0.9700 .
C19 H19B 0.9700 .
C20 C21 1.437(12) .
C20 H20A 0.9700 .
C20 H20B 0.9700 .
C21 C22 1.611(12) .
C21 H21A 0.9700 .
C21 H21B 0.9700 .
C22 H22A 0.9601 .
C22 H22B 0.9601 .
C22 H22C 0.9601 .
C19' C20' 1.438(16) .
C19' H19C 0.9700 .
C19' H19D 0.9700 .
C20' C21' 1.500(15) .
C20' H20C 0.9700 .
C20' H20D 0.9700 .
C21' C22' 1.429(17) .
C21' H21C 0.9700 .
C21' H21D 0.9700 .
C22' H22D 0.9601 .
C22' H22E 0.9601 .
C22' H22F 0.9601 .
C24 C25 1.467(14) .
C24 H24A 0.9700 .
C24 H24B 0.9700 .
C25 C26 1.515(12) .
C25 H25A 0.9700 .
C25 H25B 0.9700 .
C26 C27 1.520(11) .
C26 H26A 0.9700 .
C26 H26B 0.9700 .
C27 H27A 0.9601 .
C27 H27B 0.9601 .
C27 H27C 0.9601 .
C24' C25' 1.469(18) .
C24' H24C 0.9700 .
C24' H24D 0.9700 .
C25' C26' 1.448(15) .
C25' H25C 0.9700 .
C25' H25D 0.9700 .
C26' C27' 1.556(18) .
C26' H26C 0.9700 .
C26' H26D 0.9700 .
C27' H27D 0.9601 .
C27' H27E 0.9601 .
C27' H27F 0.9601 .
C28 H28A 0.9600 .
C28 H28B 0.9600 .
C28 H28C 0.9600 .
C29 Cl1 1.648(16) 13_566
C30 H30A 0.9601 .
C30 H30B 0.9601 .
C30 H30C 0.9601 .

loop_
_geom_hbond_atom_site_label_D
_geom_hbond_atom_site_label_H
_geom_hbond_atom_site_label_A
_geom_hbond_distance_DH
_geom_hbond_distance_HA
_geom_hbond_distance_DA
_geom_hbond_angle_DHA
_geom_hbond_site_symmetry_A
N2 H2 O1 0.869(17) 2.007(19) 2.854(3) 164(3) .
N1 H1 O2 0.897(17) 2.006(19) 2.875(4) 163(2) 14_456

loop_
_geom_torsion_atom_site_label_1
_geom_torsion_atom_site_label_2
_geom_torsion_atom_site_label_3
_geom_torsion_atom_site_label_4
_geom_torsion
C10 C1 C2 C3 -179.2(2)
C23 C1 C2 C3 0.6(3)
C10 C1 C2 C7 -0.5(3)
C23 C1 C2 C7 179.4(2)
C1 C2 C3 C4 179.4(2)
C7 C2 C3 C4 0.7(4)
C2 C3 C4 C5 0.3(5)
C3 C4 C5 C6 -1.0(5)
C4 C5 C6 C7 0.7(5)
C5 C6 C7 C8 -179.6(3)
C5 C6 C7 C2 0.3(4)
C3 C2 C7 C6 -0.9(4)
C1 C2 C7 C6 -179.7(2)
C3 C2 C7 C8 179.0(2)
C1 C2 C7 C8 0.2(3)
C6 C7 C8 C9 -179.4(2)
C2 C7 C8 C9 0.7(4)
C6 C7 C8 C28 1.2(4)
C2 C7 C8 C28 -178.7(2)
C7 C8 C9 C10 -1.4(4)
C28 C8 C9 C10 178.1(2)
C2 C1 C10 C9 0.0(3)
C23 C1 C10 C9 -179.9(2)
C2 C1 C10 C11 -178.1(2)
C23 C1 C10 C11 2.1(4)
C8 C9 C10 C1 1.0(4)
C8 C9 C10 C11 179.1(2)
C1 C10 C11 C12 66.4(3)
C9 C10 C11 C12 -111.6(3)
C1 C10 C11 C16 -115.9(3)
C9 C10 C11 C16 66.1(3)
C16 C11 C12 C13 -0.7(4)
C10 C11 C12 C13 177.0(3)
C11 C12 C13 C14 0.4(5)
C12 C13 C14 C15 0.0(6)
C13 C14 C15 C16 0.0(6)
C14 C15 C16 C11 -0.3(5)
C14 C15 C16 C17 178.2(3)
C12 C11 C16 C15 0.7(4)
C10 C11 C16 C15 -177.0(2)
C12 C11 C16 C17 -177.7(2)
C10 C11 C16 C17 4.6(4)
C15 C16 C17 C18 -79.3(3)
C11 C16 C17 C18 99.0(3)
C19' N1 C18 O1 -21.4(9)
C19 N1 C18 O1 17.3(6)
C19' N1 C18 C17 156.5(8)
C19 N1 C18 C17 -164.8(4)
C16 C17 C18 O1 -63.7(3)
C16 C17 C18 N1 118.4(3)
C18 N1 C19 C20 -100.7(8)
C19' N1 C19 C20 -13.8(11)
N1 C19 C20 C21 -73.2(10)
C19 C20 C21 C22 -170.5(8)
C18 N1 C19' C20' -137.7(15)
C19 N1 C19' C20' 110(3)
N1 C19' C20' C21' -171.3(15)
C19' C20' C21' C22' 171.0(17)
C24 N2 C23 O2 0.9(6)
C24' N2 C23 O2 2.3(15)
C24 N2 C23 C1 177.9(5)
C24' N2 C23 C1 179.3(15)
C10 C1 C23 O2 -111.5(3)
C2 C1 C23 O2 68.6(3)
C10 C1 C23 N2 71.5(3)
C2 C1 C23 N2 -108.4(3)
C23 N2 C24 C25 88.6(9)
C24' N2 C24 C25 81(10)
N2 C24 C25 C26 68.7(16)
C24 C25 C26 C27 -178.7(10)
C23 N2 C24' C25' 138.3(17)
C24 N2 C24' C25' -48(8)
N2 C24' C25' C26' -75(3)
C24' C25' C26' C27' -141(2)
